data_7229732
loop_
_publ_author_name
'Nishimura, Shin-ichi'
'Tanibata, Naoto'
'Hayashi, Akitoshi'
'Tatsumisago, Masahiro'
'Yamada, Atsuo'

_publ_section_title
;
 The crystal structure and sodium disorder of high-temperature polymorph
 \b-Na3PS4
;
_journal_issue 47
_journal_name_full 'Journal of Materials Chemistry A'
_journal_page_first 25025
_journal_paper_doi 10.1039/C7TA08391B
_journal_volume 5
_journal_year 2017
_chemical_formula_iupac 'Na3 P S4'
_chemical_formula_moiety '(Na 1+)3, (P S4)3-'
_chemical_formula_sum 'Na3 P S4'
_chemical_formula_weight 228.203071
_chemical_name_mineral alpha-Na3PS4
_space_group_IT_number 114
_symmetry_cell_setting tetragonal
_symmetry_space_group_name_Hall 'P -4 2n'
_symmetry_space_group_name_H-M 'P -4 21 c'
_cell_angle_alpha 90
_cell_angle_beta 90
_cell_angle_gamma 90
_cell_formula_units_Z 2
_cell_length_a 6.9587(13)
_cell_length_b 6.9587(13)
_cell_length_c 7.0832(9)
_cell_measurement_temperature 300
_cell_volume 342.99(10)
_diffrn_ambient_temperature 300
_diffrn_measurement_device_type BL02B2
_diffrn_radiation_type synchrotron
_diffrn_radiation_wavelength 0.70028
_exptl_crystal_density_diffrn 2.2096(7)
_exptl_crystal_description powder
_exptl_crystal_F_000 224
_pd_proc_2theta_range_inc 0.01
_pd_proc_2theta_range_max 45.
_pd_proc_2theta_range_min 4.
_pd_proc_wavelength 0.70028
_pd_spec_mounting 'quartz capillary'
_cod_data_source_file alpha-Na3PS4_300K.cif
_cod_data_source_block alphaNPS314
_cod_original_cell_volume 342.99(12)
_cod_original_sg_symbol_H-M P-421c
_cod_database_code 7229732

loop_
_symmetry_equiv_pos_as_xyz
'x, y, z '
'-x+1/2, y+1/2, -z+1/2 '
'-y, x, -z '
'-y+1/2, -x+1/2, z+1/2 '
'y, -x, -z '
'y+1/2, x+1/2, z+1/2 '
'-x, -y, z '
'x+1/2, -y+1/2, -z+1/2 '

loop_
_atom_site_aniso_label
_atom_site_aniso_U_11
_atom_site_aniso_U_22
_atom_site_aniso_U_33
_atom_site_aniso_U_12
_atom_site_aniso_U_13
_atom_site_aniso_U_23
Na1 0.045(3) 0.017(2) 0.086(3) 0 0 0
Na2 0.092(3) 0.092(3) 0.011(3) 0 0 0
S1 0.0261(12) 0.0169(12) 0.0259(8) -0.0054(8) 0.0044(11) -0.0011(11)

loop_
_atom_site_label
_atom_site_type_symbol
_atom_site_symmetry_multiplicity
_atom_site_fract_x
_atom_site_fract_y
_atom_site_fract_z
_atom_site_occupancy
_atom_site_B_iso_or_equiv
Na1 Na 4 0 0.5 0.4281(4) 1 3.9
Na2 Na 2 0 0 0 1 5.1
P1 P 2 0 0 0.5 1 1.14(5)
S1 S 8 0.31409(17) 0.34547(15) 0.16605(18) 1 1.8

loop_
_geom_angle_atom_site_label_1
_geom_angle_atom_site_label_2
_geom_angle_atom_site_label_3
_geom_angle
_geom_angle_site_symmetry_1
_geom_angle_site_symmetry_2
_geom_angle_site_symmetry_3
S1 Na1 S1 152.56(12) 8_455 1_555 2_555
S1 Na1 S1 70.79(5) 4_555 1_555 8_455
S1 Na1 S1 126.80(5) 4_555 1_555 2_555
S1 Na1 S1 110.63(10) 6_455 1_555 4_555
S1 Na1 S1 126.80(5) 6_455 1_555 8_455
S1 Na1 S1 70.79(5) 6_455 1_555 2_555
S1 Na1 S1 149.66(4) 1_555 1_555 6_455
S1 Na1 S1 80.02(3) 1_555 1_555 4_555
S1 Na1 S1 83.36(4) 1_555 1_555 8_455
S1 Na1 S1 80.10(4) 1_555 1_555 2_555
S1 Na1 S1 105.39(9) 7_565 1_555 1_555
S1 Na1 S1 80.02(3) 7_565 1_555 6_455
S1 Na1 S1 149.66(4) 7_565 1_555 4_555
S1 Na1 S1 80.10(4) 7_565 1_555 8_455
S1 Na1 S1 83.36(4) 7_565 1_555 2_555
S1 Na2 S1 131.61(3) 8_455 1_555 4_554
S1 Na2 S1 70.84(5) 2_545 1_555 8_455
S1 Na2 S1 131.61(3) 2_545 1_555 4_554
S1 Na2 S1 131.61(3) 6_444 1_555 2_545
S1 Na2 S1 131.61(3) 6_444 1_555 8_455
S1 Na2 S1 70.84(5) 6_444 1_555 4_554
S1 P1 S1 109.17(3) 8_455 1_555 6_445
S1 P1 S1 110.08(7) 2_545 1_555 8_455
S1 P1 S1 109.17(3) 2_545 1_555 6_445
S1 P1 S1 109.17(3) 4_555 1_555 2_545
S1 P1 S1 109.17(3) 4_555 1_555 8_455
S1 P1 S1 110.08(7) 4_555 1_555 6_445
Na1 S1 P1 91.27(5) 2_545 1_555 2_555
Na2 S1 Na1 107.76(6) 2_555 1_555 2_545
Na2 S1 P1 89.54(4) 2_555 1_555 2_555
Na1 S1 Na2 131.16(5) 4_554 1_555 2_555
Na1 S1 Na1 121.01(4) 4_554 1_555 2_545
Na1 S1 P1 87.06(5) 4_554 1_555 2_555
Na1 S1 Na1 71.99(3) 1_555 1_555 4_554
Na1 S1 Na2 72.19(4) 1_555 1_555 2_555
Na1 S1 Na1 140.60(5) 1_555 1_555 2_545
Na1 S1 P1 127.82(5) 1_555 1_555 2_555

loop_
_geom_bond_atom_site_label_1
_geom_bond_atom_site_label_2
_geom_bond_distance
_geom_bond_site_symmetry_1
_geom_bond_site_symmetry_2
Na1 S1 2.8102(13) 1_555 2_555
Na1 S1 2.8102(13) 1_555 8_455
Na1 S1 2.9623(19) 1_555 4_555
Na1 S1 2.9623(19) 1_555 6_455
Na1 S1 3.062(2) 1_555 1_555
Na1 S1 3.062(2) 1_555 7_565
Na2 S1 2.9026(12) 1_555 4_554
Na2 S1 2.9026(12) 1_555 8_455
Na2 S1 2.9026(12) 1_555 2_545
Na2 S1 2.9026(12) 1_555 6_444
P1 S1 2.0526(12) 1_555 6_445
P1 S1 2.0526(12) 1_555 8_455
P1 S1 2.0526(12) 1_555 2_545
P1 S1 2.0526(12) 1_555 4_555
S1 P1 2.0526(12) 1_555 2_555
S1 Na1 2.8102(13) 1_555 2_545
S1 Na2 2.9026(12) 1_555 2_555
S1 Na1 2.9623(19) 1_555 4_554
S1 Na1 3.062(2) 1_555 1_555
